data_1532222
loop_
_publ_author_name
'Tao, S.-W.'
'Irvine, J.T.S.'

_publ_section_title
;
 Structure and properties of nonstoichiometric mixed perovskites A3 B'1+x
 B"2-x O9-d
;
_journal_name_full 'Solid State Ionics'
_journal_page_first 659
_journal_page_last 667
_journal_volume 154
_journal_year 2002
_chemical_formula_sum 'Mn0.8 Nb1.2 O6 Sr2'
_chemical_name_systematic 'Sr2 (Mn0.8 Nb1.2) O6'
_space_group_IT_number 62
_symmetry_space_group_name_Hall '-P 2c 2ab'
_symmetry_space_group_name_H-M 'P b n m'
_cell_angle_alpha 90
_cell_angle_beta 90
_cell_angle_gamma 90
_cell_formula_units_Z 2
_cell_length_a 5.6451
_cell_length_b 5.6589
_cell_length_c 7.9729
_cell_volume 254.695
_citation_journal_id_ASTM SSIOD3
_cod_data_source_file Tao_SSIOD3_2002_873.cif
_cod_data_source_block Mn0.8Nb1.2O6Sr2
_cod_original_cell_volume 254.6947
_cod_original_sg_symbol_Hall '-P 2ac 2n (z,x,y)'
_cod_database_code 1532222

loop_
_symmetry_equiv_pos_as_xyz
x,y,z
x+1/2,-y+1/2,-z
-x+1/2,y+1/2,-z+1/2
-x,-y,z+1/2
-x,-y,-z
-x-1/2,y-1/2,z
x-1/2,-y-1/2,z-1/2
x,y,-z-1/2

loop_
_atom_site_label
_atom_site_type_symbol
_atom_site_fract_x
_atom_site_fract_y
_atom_site_fract_z
_atom_site_occupancy
_atom_site_U_iso_or_equiv
Mn1 Mn+2 0.5 0 0 0.4 0.0
O1 O-2 0.05009 0.50646 0.25 1 0.0
Nb1 Nb+5 0.5 0 0 0.6 0.0
Sr1 Sr+2 -0.00363 0.00616 0.25 1 0.0
O2 O-2 0.74837 0.26891 0.00435 1 0.0
